data_4074528
loop_
_publ_author_name
'Kelly, Bryte V.'
'Tanski, Joseph M.'
'Janak, Kevin E.'
'Parkin, Gerard'

_publ_section_title
;
 C&#x2212;H versus O&#x2212;H Bond Cleavage Reactions of
 Bis(2-hydroxyphenyl)phenylamine, PhN(o-C6H4OH)2:&#x00A0; Synthesis and
 Structural Characterization of Mononuclear and Dinuclear Tungsten
 Aryloxide Complexes Which Exhibit Bidentate, \Tridentate, and
 Tetradentate Coordination Modes
;
_journal_issue 25
_journal_name_full Organometallics
_journal_page_first 5839
_journal_paper_doi 10.1021/om060732l
_journal_volume 25
_journal_year 2006
_chemical_formula_sum 'C30 H51 N O2 P4 W'
_chemical_formula_weight 765.45
_chemical_name_systematic
; 
 ? 
;
_space_group_IT_number 14
_symmetry_cell_setting monoclinic
_symmetry_space_group_name_Hall '-P 2yn'
_symmetry_space_group_name_H-M 'P 1 21/n 1'
_atom_sites_solution_hydrogens geom
_atom_sites_solution_primary direct
_atom_sites_solution_secondary difmap
_audit_creation_method SHELXL-97
_cell_angle_alpha 90.00
_cell_angle_beta 103.227(2)
_cell_angle_gamma 90.00
_cell_formula_units_Z 4
_cell_length_a 12.8372(12)
_cell_length_b 17.6683(16)
_cell_length_c 16.1539(15)
_cell_measurement_temperature 243(2)
_cell_volume 3566.7(6)
_computing_cell_refinement 'Bruker SMART'
_computing_data_collection 'Bruker SMART'
_computing_data_reduction 'Bruker SHELXTL'
_computing_molecular_graphics 'Bruker SHELXTL'
_computing_publication_material 'Bruker SHELXTL'
_computing_structure_refinement 'SHELXL-97 (Sheldrick, 1997)'
_computing_structure_solution 'SHELXS-97 (Sheldrick, 1990)'
_diffrn_ambient_temperature 243(2)
_diffrn_measured_fraction_theta_full 0.919
_diffrn_measured_fraction_theta_max 0.919
_diffrn_measurement_device_type 'CCD area detector'
_diffrn_measurement_method 'phi and omega scans'
_diffrn_radiation_monochromator graphite
_diffrn_radiation_source 'fine-focus sealed tube'
_diffrn_radiation_type MoK\a
_diffrn_radiation_wavelength 0.71073
_diffrn_reflns_av_R_equivalents 0.0234
_diffrn_reflns_av_sigmaI/netI 0.0246
_diffrn_reflns_limit_h_max 16
_diffrn_reflns_limit_h_min -13
_diffrn_reflns_limit_k_max 23
_diffrn_reflns_limit_k_min -14
_diffrn_reflns_limit_l_max 20
_diffrn_reflns_limit_l_min -18
_diffrn_reflns_number 23859
_diffrn_reflns_theta_full 28.23
_diffrn_reflns_theta_max 28.23
_diffrn_reflns_theta_min 1.73
_exptl_absorpt_coefficient_mu 3.443
_exptl_absorpt_correction_T_max 0.7246
_exptl_absorpt_correction_T_min 0.5459
_exptl_absorpt_correction_type empirical
_exptl_crystal_colour yellow
_exptl_crystal_density_diffrn 1.425
_exptl_crystal_density_method 'not measured'
_exptl_crystal_description block
_exptl_crystal_F_000 1552
_exptl_crystal_size_max 0.20
_exptl_crystal_size_mid 0.10
_exptl_crystal_size_min 0.10
_refine_diff_density_max 0.378
_refine_diff_density_min -0.312
_refine_diff_density_rms 0.059
_refine_ls_extinction_coef 0.00034(4)
_refine_ls_extinction_expression Fc^*^=kFc[1+0.001xFc^2^\l^3^/sin(2\q)]^-1/4^
_refine_ls_extinction_method SHELXL
_refine_ls_goodness_of_fit_ref 1.034
_refine_ls_hydrogen_treatment mixed
_refine_ls_matrix_type full
_refine_ls_number_parameters 352
_refine_ls_number_reflns 8090
_refine_ls_number_restraints 0
_refine_ls_restrained_S_all 1.034
_refine_ls_R_factor_all 0.0301
_refine_ls_R_factor_gt 0.0207
_refine_ls_shift/su_max 0.002
_refine_ls_shift/su_mean 0.000
_refine_ls_structure_factor_coef Fsqd
_refine_ls_weighting_details 'calc w=1/[\s^2^(Fo^2^)+(0.0224P)^2^+0.1997P] where P=(Fo^2^+2Fc^2^)/3'
_refine_ls_weighting_scheme calc
_refine_ls_wR_factor_gt 0.0443
_refine_ls_wR_factor_ref 0.0465
_reflns_number_gt 6726
_reflns_number_total 8090
_reflns_threshold_expression >2sigma(I)
_cod_data_source_file om060732lsi20060811_114631.cif
_cod_data_source_block was10
_cod_depositor_comments
;
The following automatic conversions were performed:

'_symmetry_cell_setting' value 'Monoclinic' changed to 'monoclinic'
according to /home/saulius/struct/CIF-dictionaries/cif_core.dic
dictionary named 'cif_core.dic' version 2.4.1 from 2010-06-29.

Automatic conversion script
Id: cif_fix_values 1715 2011-07-08 13:25:40Z adriana 
;
_cod_original_sg_symbol_H-M P2(1)/n
_cod_database_code 4074528

loop_
_symmetry_equiv_pos_as_xyz
'x, y, z'
'-x+1/2, y+1/2, -z+1/2'
'-x, -y, -z'
'x-1/2, -y-1/2, z-1/2'

loop_
_atom_site_label
_atom_site_type_symbol
_atom_site_fract_x
_atom_site_fract_y
_atom_site_fract_z
_atom_site_U_iso_or_equiv
_atom_site_adp_type
_atom_site_occupancy
_atom_site_symmetry_multiplicity
_atom_site_calc_flag
_atom_site_refinement_flags
W W -0.300950(7) 0.171767(5) 0.411587(6) 0.03333(4) Uani 1 1 d .
H1 H -0.3455(18) 0.1869(11) 0.4927(14) 0.040(6) Uiso 1 1 d .
H2 H -0.378(2) 0.1079(14) 0.4393(16) 0.068(8) Uiso 1 1 d .
P1 P -0.22754(6) 0.29464(4) 0.47598(4) 0.04526(16) Uani 1 1 d .
P2 P -0.32250(6) 0.05882(4) 0.31546(5) 0.05009(18) Uani 1 1 d .
P3 P -0.19960(5) 0.09740(4) 0.53393(4) 0.04710(16) Uani 1 1 d .
P4 P -0.48655(5) 0.21028(4) 0.37971(5) 0.05025(17) Uani 1 1 d .
O1 O -0.14812(12) 0.17589(8) 0.36996(10) 0.0348(3) Uani 1 1 d .
O2 O 0.06146(15) 0.18441(10) 0.42367(12) 0.0570(5) Uani 1 1 d .
H2A H -0.0045 0.1799 0.4081 0.085 Uiso 1 1 calc R
N N -0.02409(15) 0.21773(11) 0.24823(12) 0.0400(5) Uani 1 1 d .
C11 C -0.19140(17) 0.21519(11) 0.29759(13) 0.0322(5) Uani 1 1 d .
C12 C -0.30047(17) 0.23128(12) 0.29080(14) 0.0330(5) Uani 1 1 d .
C13 C -0.35163(18) 0.27171(13) 0.21950(14) 0.0390(5) Uani 1 1 d .
H13A H -0.4244 0.2839 0.2123 0.047 Uiso 1 1 calc R
C14 C -0.29733(19) 0.29480(14) 0.15797(15) 0.0436(6) Uani 1 1 d .
H14A H -0.3339 0.3224 0.1104 0.052 Uiso 1 1 calc R
C15 C -0.19054(19) 0.27746(13) 0.16646(14) 0.0416(6) Uani 1 1 d .
H15A H -0.1549 0.2929 0.1245 0.050 Uiso 1 1 calc R
C16 C -0.13523(17) 0.23692(12) 0.23738(14) 0.0346(5) Uani 1 1 d .
C21 C 0.09279(18) 0.24744(15) 0.38851(16) 0.0463(6) Uani 1 1 d .
C22 C 0.1670(2) 0.29534(19) 0.43909(19) 0.0611(8) Uani 1 1 d .
H22A H 0.1949 0.2834 0.4966 0.073 Uiso 1 1 calc R
C23 C 0.1997(2) 0.3606(2) 0.4048(2) 0.0667(9) Uani 1 1 d .
H23A H 0.2491 0.3931 0.4395 0.080 Uiso 1 1 calc R
C24 C 0.1612(2) 0.37808(17) 0.3215(2) 0.0655(8) Uani 1 1 d .
H24A H 0.1838 0.4225 0.2988 0.079 Uiso 1 1 calc R
C25 C 0.0885(2) 0.33023(15) 0.26997(18) 0.0519(7) Uani 1 1 d .
H25A H 0.0630 0.3422 0.2122 0.062 Uiso 1 1 calc R
C26 C 0.05319(17) 0.26536(14) 0.30238(15) 0.0404(5) Uani 1 1 d .
C31 C 0.0069(2) 0.15029(13) 0.21565(15) 0.0415(6) Uani 1 1 d .
C32 C -0.0645(2) 0.10898(16) 0.15444(19) 0.0589(7) Uani 1 1 d .
H32A H -0.1353 0.1260 0.1354 0.071 Uiso 1 1 calc R
C33 C -0.0323(3) 0.04298(17) 0.1213(2) 0.0762(10) Uani 1 1 d .
H33A H -0.0815 0.0159 0.0798 0.091 Uiso 1 1 calc R
C34 C 0.0705(3) 0.01656(17) 0.1483(2) 0.0745(10) Uani 1 1 d .
H34A H 0.0917 -0.0284 0.1258 0.089 Uiso 1 1 calc R
C35 C 0.1416(3) 0.05678(16) 0.2085(2) 0.0634(8) Uani 1 1 d .
H35A H 0.2121 0.0390 0.2274 0.076 Uiso 1 1 calc R
C36 C 0.1114(2) 0.12280(15) 0.24185(17) 0.0495(6) Uani 1 1 d .
H36A H 0.1616 0.1497 0.2827 0.059 Uiso 1 1 calc R
C41 C -0.2850(3) 0.33657(18) 0.5587(2) 0.0786(10) Uani 1 1 d .
H41A H -0.2488 0.3838 0.5774 0.118 Uiso 1 1 calc R
H41B H -0.2762 0.3020 0.6064 0.118 Uiso 1 1 calc R
H41C H -0.3606 0.3462 0.5361 0.118 Uiso 1 1 calc R
C42 C -0.0860(2) 0.29714(18) 0.5293(2) 0.0685(9) Uani 1 1 d .
H42A H -0.0672 0.3476 0.5515 0.103 Uiso 1 1 calc R
H42B H -0.0432 0.2842 0.4890 0.103 Uiso 1 1 calc R
H42C H -0.0724 0.2610 0.5757 0.103 Uiso 1 1 calc R
C43 C -0.2302(3) 0.37601(16) 0.40479(19) 0.0783(10) Uani 1 1 d .
H43A H -0.1996 0.4198 0.4378 0.117 Uiso 1 1 calc R
H43B H -0.3035 0.3869 0.3758 0.117 Uiso 1 1 calc R
H43C H -0.1888 0.3643 0.3631 0.117 Uiso 1 1 calc R
C51 C -0.4120(3) -0.01733(17) 0.3323(2) 0.0831(11) Uani 1 1 d .
H51A H -0.4125 -0.0570 0.2908 0.125 Uiso 1 1 calc R
H51B H -0.4839 0.0025 0.3260 0.125 Uiso 1 1 calc R
H51C H -0.3872 -0.0378 0.3891 0.125 Uiso 1 1 calc R
C52 C -0.1980(2) 0.00707(15) 0.3172(2) 0.0672(8) Uani 1 1 d .
H52A H -0.2131 -0.0356 0.2785 0.101 Uiso 1 1 calc R
H52B H -0.1680 -0.0110 0.3743 0.101 Uiso 1 1 calc R
H52C H -0.1472 0.0405 0.2995 0.101 Uiso 1 1 calc R
C53 C -0.3681(3) 0.07219(17) 0.20048(18) 0.0734(9) Uani 1 1 d .
H53A H -0.3725 0.0234 0.1722 0.110 Uiso 1 1 calc R
H53B H -0.3178 0.1043 0.1803 0.110 Uiso 1 1 calc R
H53C H -0.4381 0.0959 0.1879 0.110 Uiso 1 1 calc R
C61 C -0.2387(3) -0.00095(19) 0.5467(2) 0.0949(13) Uani 1 1 d .
H61A H -0.1922 -0.0224 0.5971 0.142 Uiso 1 1 calc R
H61B H -0.2325 -0.0301 0.4971 0.142 Uiso 1 1 calc R
H61C H -0.3122 -0.0024 0.5526 0.142 Uiso 1 1 calc R
C62 C -0.0573(2) 0.08608(16) 0.54273(18) 0.0628(8) Uani 1 1 d .
H62A H -0.0269 0.0561 0.5927 0.094 Uiso 1 1 calc R
H62B H -0.0234 0.1354 0.5477 0.094 Uiso 1 1 calc R
H62C H -0.0456 0.0606 0.4925 0.094 Uiso 1 1 calc R
C63 C -0.2007(3) 0.1322(2) 0.63998(19) 0.0854(11) Uani 1 1 d .
H63A H -0.1585 0.0987 0.6823 0.128 Uiso 1 1 calc R
H63B H -0.2737 0.1337 0.6469 0.128 Uiso 1 1 calc R
H63C H -0.1704 0.1827 0.6471 0.128 Uiso 1 1 calc R
C71 C -0.5627(3) 0.1856(2) 0.4586(3) 0.0921(13) Uani 1 1 d .
H71A H -0.6357 0.2035 0.4395 0.138 Uiso 1 1 calc R
H71B H -0.5300 0.2092 0.5125 0.138 Uiso 1 1 calc R
H71C H -0.5628 0.1311 0.4656 0.138 Uiso 1 1 calc R
C72 C -0.5755(2) 0.17360(17) 0.2830(2) 0.0742(10) Uani 1 1 d .
H72A H -0.6470 0.1934 0.2783 0.111 Uiso 1 1 calc R
H72B H -0.5772 0.1188 0.2855 0.111 Uiso 1 1 calc R
H72C H -0.5493 0.1891 0.2338 0.111 Uiso 1 1 calc R
C73 C -0.5187(2) 0.31080(16) 0.3664(2) 0.0681(9) Uani 1 1 d .
H73A H -0.5957 0.3174 0.3539 0.102 Uiso 1 1 calc R
H73B H -0.4909 0.3308 0.3198 0.102 Uiso 1 1 calc R
H73C H -0.4865 0.3376 0.4184 0.102 Uiso 1 1 calc R

loop_
_atom_site_aniso_label
_atom_site_aniso_U_11
_atom_site_aniso_U_22
_atom_site_aniso_U_33
_atom_site_aniso_U_23
_atom_site_aniso_U_13
_atom_site_aniso_U_12
W 0.02774(5) 0.03619(6) 0.03550(6) 0.00511(4) 0.00605(4) 0.00318(4)
P1 0.0520(4) 0.0435(3) 0.0399(3) -0.0074(3) 0.0096(3) 0.0052(3)
P2 0.0465(4) 0.0363(3) 0.0602(4) -0.0020(3) -0.0027(3) -0.0023(3)
P3 0.0419(4) 0.0538(4) 0.0439(4) 0.0163(3) 0.0063(3) 0.0048(3)
P4 0.0313(3) 0.0629(4) 0.0581(4) 0.0162(4) 0.0135(3) 0.0090(3)
O1 0.0286(8) 0.0396(8) 0.0352(8) 0.0044(6) 0.0052(6) 0.0051(6)
O2 0.0393(10) 0.0789(13) 0.0490(11) 0.0188(9) 0.0026(8) -0.0035(9)
N 0.0311(10) 0.0488(12) 0.0413(11) -0.0049(9) 0.0105(9) 0.0034(8)
C11 0.0313(12) 0.0321(11) 0.0308(11) -0.0030(9) 0.0021(9) 0.0018(9)
C12 0.0284(11) 0.0340(11) 0.0354(12) -0.0040(9) 0.0045(9) 0.0005(9)
C13 0.0308(12) 0.0422(13) 0.0406(13) -0.0015(10) 0.0011(10) 0.0036(10)
C14 0.0415(14) 0.0484(14) 0.0374(13) 0.0068(11) 0.0018(11) 0.0043(11)
C15 0.0432(14) 0.0496(14) 0.0322(12) 0.0036(10) 0.0089(10) -0.0008(11)
C16 0.0311(12) 0.0390(12) 0.0330(12) -0.0041(9) 0.0059(9) 0.0015(9)
C21 0.0304(13) 0.0637(16) 0.0449(14) 0.0057(12) 0.0087(11) 0.0025(11)
C22 0.0350(14) 0.094(2) 0.0509(16) -0.0010(16) 0.0027(13) -0.0089(15)
C23 0.0450(17) 0.081(2) 0.071(2) -0.0156(17) 0.0080(15) -0.0182(15)
C24 0.0500(17) 0.0652(19) 0.082(2) 0.0037(16) 0.0157(16) -0.0132(14)
C25 0.0408(15) 0.0609(17) 0.0548(16) 0.0091(13) 0.0127(12) -0.0013(12)
C26 0.0297(12) 0.0497(14) 0.0437(13) -0.0013(11) 0.0122(10) 0.0041(10)
C31 0.0463(14) 0.0420(13) 0.0424(14) 0.0057(10) 0.0233(11) 0.0031(11)
C32 0.0521(17) 0.0584(17) 0.0688(19) -0.0129(14) 0.0193(15) -0.0003(13)
C33 0.082(2) 0.0603(19) 0.094(3) -0.0251(17) 0.037(2) -0.0162(17)
C34 0.094(3) 0.0403(15) 0.106(3) 0.0003(17) 0.057(2) 0.0084(17)
C35 0.0662(19) 0.0520(17) 0.082(2) 0.0185(16) 0.0380(17) 0.0185(15)
C36 0.0491(16) 0.0532(15) 0.0524(15) 0.0111(12) 0.0239(13) 0.0081(12)
C41 0.083(2) 0.087(2) 0.070(2) -0.0258(18) 0.0263(19) 0.0184(18)
C42 0.0569(19) 0.0696(19) 0.075(2) -0.0264(17) 0.0058(16) -0.0054(15)
C43 0.119(3) 0.0455(17) 0.063(2) -0.0045(14) 0.0062(19) -0.0176(17)
C51 0.069(2) 0.0516(18) 0.118(3) 0.0005(18) -0.001(2) -0.0188(15)
C52 0.067(2) 0.0475(16) 0.081(2) -0.0118(15) 0.0051(16) 0.0103(14)
C53 0.089(2) 0.0590(18) 0.0603(18) -0.0154(15) -0.0072(17) 0.0054(16)
C61 0.097(3) 0.078(2) 0.093(3) 0.051(2) -0.012(2) -0.017(2)
C62 0.0483(16) 0.0705(19) 0.0658(19) 0.0187(15) 0.0053(14) 0.0198(14)
C63 0.101(3) 0.109(3) 0.0480(18) 0.0241(18) 0.0200(18) 0.031(2)
C71 0.053(2) 0.134(3) 0.102(3) 0.049(2) 0.045(2) 0.026(2)
C72 0.0364(16) 0.085(2) 0.092(3) 0.0148(18) -0.0038(16) -0.0019(14)
C73 0.0525(18) 0.072(2) 0.080(2) 0.0115(16) 0.0155(16) 0.0264(15)

loop_
_atom_type_symbol
_atom_type_description
_atom_type_scat_dispersion_real
_atom_type_scat_dispersion_imag
_atom_type_scat_source
C C 0.0033 0.0016 'International Tables Vol C Tables 4.2.6.8 and 6.1.1.4'
H H 0.0000 0.0000 'International Tables Vol C Tables 4.2.6.8 and 6.1.1.4'
N N 0.0061 0.0033 'International Tables Vol C Tables 4.2.6.8 and 6.1.1.4'
O O 0.0106 0.0060 'International Tables Vol C Tables 4.2.6.8 and 6.1.1.4'
P P 0.1023 0.0942 'International Tables Vol C Tables 4.2.6.8 and 6.1.1.4'
W W -0.8490 6.8722 'International Tables Vol C Tables 4.2.6.8 and 6.1.1.4'

loop_
_geom_angle_atom_site_label_1
_geom_angle_atom_site_label_2
_geom_angle_atom_site_label_3
_geom_angle
H1 W H2 61.9(11)
H1 W O1 139.9(8)
H2 W O1 137.8(9)
H1 W C12 136.9(8)
H2 W C12 134.0(9)
O1 W C12 62.39(7)
H1 W P4 66.4(8)
H2 W P4 67.9(9)
O1 W P4 145.49(4)
C12 W P4 83.12(6)
H1 W P3 69.5(8)
H2 W P3 69.8(9)
O1 W P3 85.40(4)
C12 W P3 147.77(6)
P4 W P3 129.11(2)
H1 W P1 71.3(8)
H2 W P1 133.1(9)
O1 W P1 79.74(4)
C12 W P1 82.97(5)
P4 W P1 95.95(2)
P3 W P1 92.83(2)
H1 W P2 130.1(8)
H2 W P2 68.3(9)
O1 W P2 79.51(4)
C12 W P2 81.63(5)
P4 W P2 97.39(3)
P3 W P2 92.03(2)
P1 W P2 158.22(3)
C41 P1 C42 99.81(16)
C41 P1 C43 100.83(16)
C42 P1 C43 98.64(16)
C41 P1 W 118.74(12)
C42 P1 W 117.25(10)
C43 P1 W 117.94(10)
C51 P2 C53 100.38(16)
C51 P2 C52 101.87(15)
C53 P2 C52 98.88(15)
C51 P2 W 118.53(13)
C53 P2 W 119.38(10)
C52 P2 W 114.54(9)
C62 P3 C63 100.83(15)
C62 P3 C61 100.60(16)
C63 P3 C61 98.80(18)
C62 P3 W 117.20(9)
C63 P3 W 117.05(11)
C61 P3 W 118.97(11)
C73 P4 C71 99.89(16)
C73 P4 C72 99.45(14)
C71 P4 C72 100.50(18)
C73 P4 W 118.95(11)
C71 P4 W 116.29(11)
C72 P4 W 118.29(11)
C11 O1 W 93.53(12)
C31 N C26 120.88(19)
C31 N C16 121.03(18)
C26 N C16 117.65(18)
O1 C11 C16 124.43(19)
O1 C11 C12 111.85(19)
C16 C11 C12 123.72(19)
C13 C12 C11 116.2(2)
C13 C12 W 151.54(17)
C11 C12 W 92.21(14)
C12 C13 C14 121.5(2)
C15 C14 C13 120.6(2)
C14 C15 C16 120.1(2)
C11 C16 C15 117.8(2)
C11 C16 N 120.56(19)
C15 C16 N 121.6(2)
O2 C21 C22 118.9(2)
O2 C21 C26 121.8(2)
C22 C21 C26 119.3(3)
C23 C22 C21 120.1(3)
C24 C23 C22 120.7(3)
C23 C24 C25 119.9(3)
C26 C25 C24 120.9(3)
C25 C26 C21 119.2(2)
C25 C26 N 119.8(2)
C21 C26 N 121.0(2)
C32 C31 N 121.2(2)
C32 C31 C36 117.6(2)
N C31 C36 121.2(2)
C33 C32 C31 120.7(3)
C34 C33 C32 120.9(3)
C35 C34 C33 119.0(3)
C34 C35 C36 121.0(3)
C35 C36 C31 120.9(3)

loop_
_geom_bond_atom_site_label_1
_geom_bond_atom_site_label_2
_geom_bond_distance
W H1 1.57(2)
W H2 1.63(3)
W O1 2.2159(15)
W C12 2.218(2)
W P4 2.4174(7)
W P3 2.4795(6)
W P1 2.4969(7)
W P2 2.5047(7)
P1 C41 1.824(3)
P1 C42 1.824(3)
P1 C43 1.837(3)
P2 C51 1.830(3)
P2 C53 1.830(3)
P2 C52 1.836(3)
P3 C62 1.810(3)
P3 C63 1.823(3)
P3 C61 1.834(3)
P4 C73 1.825(3)
P4 C71 1.827(3)
P4 C72 1.830(3)
O1 C11 1.364(2)
O2 C21 1.352(3)
N C31 1.397(3)
N C26 1.435(3)
N C16 1.438(3)
C11 C16 1.391(3)
C11 C12 1.408(3)
C12 C13 1.386(3)
C13 C14 1.399(3)
C14 C15 1.381(3)
C15 C16 1.399(3)
C21 C22 1.391(4)
C21 C26 1.404(3)
C22 C23 1.386(5)
C23 C24 1.358(4)
C24 C25 1.386(4)
C25 C26 1.379(3)
C31 C32 1.391(4)
C31 C36 1.398(3)
C32 C33 1.385(4)
C33 C34 1.374(5)
C34 C35 1.371(4)
C35 C36 1.377(4)
